data_7249665
loop_
_publ_author_name
'Zelenov, Victor Petrovich'
'Fedyanin, Ivan V.'
'Samigullina, Aida I.'
'Larin, Alexander'
'Sheremetev, Aleksei B.'

_publ_section_title
;
 R-substituent vs exocyclic oxygen: influence on synthesis and crystal
 packing of R-[1,2,5]oxadiazolo[3,4-c]cinnoline mono- and dioxides
;
_journal_name_full CrystEngComm
_journal_paper_doi 10.1039/D4CE01068J
_journal_year 2024
_chemical_formula_moiety 'C8 H3 Br N4 O3'
_chemical_formula_sum 'C8 H3 Br N4 O3'
_chemical_formula_weight 283.05
_space_group_crystal_system monoclinic
_space_group_IT_number 14
_space_group_name_Hall '-P 2yn'
_space_group_name_H-M_alt 'P 1 21/n 1'
_atom_sites_solution_hydrogens geom
_atom_sites_solution_primary dual
_atom_sites_solution_secondary difmap
_audit_creation_method 'Modified SHELXL output'
_audit_update_record
;
2024-06-24 deposited with the CCDC.	2024-12-03 downloaded from the CCDC.
;
_cell_angle_alpha 90
_cell_angle_beta 93.2790(5)
_cell_angle_gamma 90
_cell_formula_units_Z 4
_cell_length_a 6.14290(3)
_cell_length_b 8.10668(5)
_cell_length_c 17.96048(8)
_cell_measurement_reflns_used 16938
_cell_measurement_temperature 100(2)
_cell_measurement_theta_max 79.3890
_cell_measurement_theta_min 4.8920
_cell_volume 892.941(8)
_computing_cell_refinement 'CrysAlisPro 1.171.43.104a (Rigaku OD, 2023)'
_computing_data_collection 'CrysAlisPro system (CCD 43.103a 64-bit (release 20-12-2023))'
_computing_data_reduction 'CrysAlisPro 1.171.43.104a (Rigaku OD, 2023)'
_computing_molecular_graphics 'SHELXTL (Sheldrick, 2008)'
_computing_publication_material 'SHELXTL (Sheldrick, 2008)'
_computing_structure_refinement 'ShelXL 2018/3 (Sheldrick, 2015)'
_computing_structure_solution 'SHELXT 2014/5 (Sheldrick, 2014)'
_diffrn_ambient_environment N~2~
_diffrn_ambient_temperature 100(2)
_diffrn_detector 'Hybrid Pixel Array Detector'
_diffrn_detector_area_resol_mean 10.0000
_diffrn_detector_type HyPix
_diffrn_measured_fraction_theta_full 1.000
_diffrn_measured_fraction_theta_max 1.000
_diffrn_measurement_details
;
List of Runs (angles in degrees, time in seconds):

  # Type    Start    End  Width  t~exp~   \w     \q     \k     \f   Frames
#--------------------------------------------------------------------------
  1  \w      8.00 122.00   0.50    0.05    --   40.59  29.00-166.00  228
  2  \w     15.00 115.00   0.50    0.05    --   40.59  57.00 -90.00  200
  3  \w     15.00 115.00   0.50    0.05    --   40.59  57.00 -30.00  200
  4  \w    110.00 140.00   0.50    0.05    --  119.50 111.00 150.00   60
  5  \w     63.00 122.00   0.50    0.05    --   40.59 178.00  90.00  118
  6  \w     63.00 122.00   0.50    0.05    --   40.59 178.00   0.00  118
  7  \w     72.00  98.00   0.50    0.05    --  119.50 178.00-150.00   52
  8  \w     67.00 133.00   0.50    0.05    --  119.50 178.00-180.00  132
  9  \w    103.00 178.00   0.50    0.05    --  119.50 111.00-120.00  150
 10  \w    117.00 143.00   0.50    0.05    --  119.50 111.00   0.00   52
 11  \w    140.00 171.00   0.50    0.05    --  119.50 111.00  30.00   62
 12  \w    147.00 173.00   0.50    0.05    --  119.50 111.00  60.00   52
 13  \w    135.00 161.00   0.50    0.05    --  119.50  77.00 -90.00   52
 14  \w     92.00 137.00   0.50    0.05    --  119.50  77.00 -30.00   90
 15  \w     87.00 114.00   0.50    0.05    --  119.50  77.00 -90.00   54
 16  \w     95.00 128.00   0.50    0.05    --  119.50  77.00-150.00   66
 17  \w     87.00 157.00   0.50    0.05    --  119.50  77.00-120.00  140
 18  \w    153.00 178.00   0.50    0.05    --  119.50  77.00-150.00   50
 19  \w     92.00 140.00   0.50    0.05    --  119.50  77.00 -60.00   96
 20  \w     95.00 121.00   0.50    0.05    --  119.50  61.00-120.00   52
 21  \w     97.00 139.00   0.50    0.05    --  119.50  61.00 -60.00   84
 22  \w    101.00 127.00   0.50    0.05    --  119.50  61.00 -90.00   52
 23  \w     97.00 129.00   0.50    0.05    --  119.50  61.00   0.00   64
 24  \w    134.00 173.00   0.50    0.05    --  119.50  45.00 -30.00   78
 25  \w    149.00 174.00   0.50    0.05    --  119.50  61.00   0.00   50
 26  \w    102.00 127.00   0.50    0.05    --  119.50  45.00 -30.00   50
 27  \w     96.00 150.00   0.50    0.05    --  119.50  45.00  60.00  108
 28  \w     92.00 117.00   0.50    0.05    --  119.50  77.00 150.00   50
 29  \w    125.00 167.00   0.50    0.05    --  119.50  77.00 150.00   84
 30  \w     87.00 178.00   0.50    0.05    --  119.50  30.00  30.00  182
 31  \w     73.00  99.00   0.50    0.05    --  119.50  17.00   8.75   52
 32  \w     53.00  79.00   0.50    0.05    --  119.50   8.00  17.88   52
 33  \w     42.00 178.00   0.50    0.05    --  119.50  15.00-120.00  272
 34  \w     87.00 178.00   0.50    0.05    --  119.50  29.00-166.00  182
 35  \w     42.00  67.00   0.50    0.05    --  119.50  15.00-120.00   50
 36  \w     91.00 150.00   0.50    0.05    --  119.50 -79.00 -90.17  118
 37  \w     67.00 104.00   0.50    0.05    --  119.50 -77.00 -90.00   74
 38  \w     46.00  76.00   0.50    0.05    --  119.50 -77.00   0.00   60
 39  \w     47.00  95.00   0.50    0.05    --  119.50 -77.00-180.00   96
 40  \w    -41.00  34.00   0.50    0.05    --   40.59 -29.00  32.00  150
 41  \w     56.00  82.00   0.50    0.05    --  119.50 -77.00  90.00   52
 42  \w     49.00  79.00   0.50    0.05    --  119.50 -77.00 150.00   60
 43  \w     49.00  99.00   0.50    0.05    --  119.50 -77.00 120.00  100
 44  \w    121.00 156.00   0.50    0.05    --  119.50 -84.00 166.67   70
 45  \w     46.00  72.00   0.50    0.05    --  119.50-111.00 150.00   52
 46  \w     52.00 108.00   0.50    0.05    --  119.50-111.00  90.00  112
 47  \w     61.00  87.00   0.50    0.05    --  119.50 -95.00  90.00   52
 48  \w     74.00 108.00   0.50    0.05    --  119.50-111.00 150.00   68
 49  \w     41.00 105.00   0.50    0.05    --  119.50 -95.00 -30.00  128
 50  \w     79.00 104.00   0.50    0.05    --  119.50-111.00 -60.00   50
 51  \w     49.00  76.00   0.50    0.05    --  119.50-111.00 -60.00   54
 52  \w     41.00  67.00   0.50    0.05    --  119.50 -95.00-150.00   52
 53  \w     44.00  84.00   0.50    0.05    --  119.50 -95.00-120.00   80
 54  \w    124.00 155.00   0.50    0.05    --  119.50 -86.00   1.97   62
 55  \w   -122.00  -8.00   0.50    0.05    --  -40.59 -29.00  32.00  228
 56  \w    -71.00 -23.00   0.50    0.05    --  -98.00  61.00   0.00   96
 57  \w    -34.00  42.00   0.50    0.05    --  -40.59  29.00-166.00  152
 58  \w   -172.00 -65.00   0.50    0.05    --  -98.00 -77.00 -90.00  214
 59  \w   -172.00 -65.00   0.50    0.05    --  -98.00 -77.00 -97.42  214
 60  \w   -172.00 -65.00   0.50    0.05    --  -98.00 -77.00 -90.00  214
 61  \w   -172.00 -65.00   0.50    0.05    --  -98.00 -77.00 -60.00  214
 62  \w   -172.00 -65.00   0.50    0.05    --  -98.00 -77.00 -30.00  214
 63  \w   -172.00 -65.00   0.50    0.05    --  -98.00 -77.00 -30.00  214
 64  \w   -172.00 -68.00   0.50    0.05    --  -98.00 -69.00 -21.33  208
 65  \w   -172.00 -65.00   0.50    0.05    --  -98.00 -77.00   0.00  214
 66  \w   -172.00 -65.00   0.50    0.05    --  -98.00 -77.00 -60.00  214
 67  \w   -172.00 -68.00   0.50    0.05    --  -98.00 -70.00 -84.81  208
 68  \w   -172.00 -65.00   0.50    0.05    --  -98.00 -76.00-125.94  214
 69  \w   -172.00 -70.00   0.50    0.05    --  -98.00 -63.00 -63.34  204
 70  \w   -172.00 -71.00   0.50    0.05    --  -98.00 -61.00 -90.00  202
 71  \w   -172.00 -70.00   0.50    0.05    --  -98.00 -65.00 -55.88  204
 72  \w   -172.00 -71.00   0.50    0.05    --  -98.00 -61.00   0.00  202
 73  \w   -175.00 -71.00   0.50    0.05    --  -98.00 -47.00-132.29  208
 74  \w   -177.00 -71.00   0.50    0.05    --  -98.00 -43.00 -64.67  212
 75  \w   -177.00 -65.00   0.50    0.05    --  -98.00 -29.00  32.00  224
;
_diffrn_measurement_device 'four-circle diffractometer'
_diffrn_measurement_method '\w scans'
_diffrn_radiation_monochromator mirror
_diffrn_radiation_probe x-ray
_diffrn_radiation_type 'Cu K\a'
_diffrn_radiation_wavelength 1.54184
_diffrn_reflns_av_R_equivalents 0.0324
_diffrn_reflns_av_unetI/netI 0.0131
_diffrn_reflns_Laue_measured_fraction_full 1.000
_diffrn_reflns_Laue_measured_fraction_max 1.000
_diffrn_reflns_limit_h_max 7
_diffrn_reflns_limit_h_min -7
_diffrn_reflns_limit_k_max 9
_diffrn_reflns_limit_k_min -10
_diffrn_reflns_limit_l_max 22
_diffrn_reflns_limit_l_min -22
_diffrn_reflns_number 22531
_diffrn_reflns_point_group_measured_fraction_full 1.000
_diffrn_reflns_point_group_measured_fraction_max 1.000
_diffrn_reflns_theta_full 67.684
_diffrn_reflns_theta_max 79.728
_diffrn_reflns_theta_min 4.933
_diffrn_source 'micro-focus sealed X-ray tube'
_diffrn_source_type 'PhotonJet (Cu) X-ray Source'
_exptl_absorpt_coefficient_mu 6.327
_exptl_absorpt_correction_T_max 0.861
_exptl_absorpt_correction_T_min 0.268
_exptl_absorpt_correction_type gaussian
_exptl_absorpt_process_details
; 
CrysAlisPro 1.171.43.104a (Rigaku Oxford Diffraction, 2023) 
Numerical absorption correction based on gaussian integration over 
a multifaceted crystal model 
Empirical absorption correction using spherical harmonics, 
implemented in SCALE3 ABSPACK scaling algorithm. 
;
_exptl_crystal_colour yellow
_exptl_crystal_density_diffrn 2.106
_exptl_crystal_density_method 'not measured'
_exptl_crystal_description prism
_exptl_crystal_F_000 552
_exptl_crystal_size_max 0.270
_exptl_crystal_size_mid 0.230
_exptl_crystal_size_min 0.170
_refine_diff_density_max 0.478
_refine_diff_density_min -0.323
_refine_diff_density_rms 0.068
_refine_ls_extinction_coef 0.0059(2)
_refine_ls_extinction_expression Fc^*^=kFc[1+0.001xFc^2^\l^3^/sin(2\q)]^-1/4^
_refine_ls_extinction_method 'SHELXL-2018/3 (Sheldrick 2018)'
_refine_ls_goodness_of_fit_ref 1.180
_refine_ls_hydrogen_treatment constr
_refine_ls_matrix_type full
_refine_ls_number_parameters 146
_refine_ls_number_reflns 1935
_refine_ls_number_restraints 0
_refine_ls_restrained_S_all 1.180
_refine_ls_R_factor_all 0.0220
_refine_ls_R_factor_gt 0.0220
_refine_ls_shift/su_max 0.003
_refine_ls_shift/su_mean 0.000
_refine_ls_structure_factor_coef Fsqd
_refine_ls_weighting_details 'w=1/[\s^2^(Fo^2^)+(0.0195P)^2^+1.0428P] where P=(Fo^2^+2Fc^2^)/3'
_refine_ls_weighting_scheme calc
_refine_ls_wR_factor_gt 0.0524
_refine_ls_wR_factor_ref 0.0524
_reflns_Friedel_coverage 0.000
_reflns_number_gt 1931
_reflns_number_total 1935
_reflns_threshold_expression 'I > 2\s(I)'
_cod_data_source_file d4ce01068j2.cif
_cod_data_source_block 1i_z483101
_cod_original_sg_symbol_H-M 'P 21/n'
_cod_database_code 7249665
_publ_contact_name 'Aida I. Samigullina'
_publ_contact_email s_aida_88@mail.ru
_shelx_shelxl_version_number 2018/3
_shelx_space_group_comment
; 
The symmetry employed for this shelxl refinement is uniquely defined 
by the following loop, which should always be used as a source of 
symmetry information in preference to the above space-group names. 
They are only intended as comments. 
;
_shelx_estimated_absorpt_t_min 0.280
_shelx_estimated_absorpt_t_max 0.413

loop_
_space_group_symop_operation_xyz
'x, y, z'
'-x+1/2, y+1/2, -z+1/2'
'-x, -y, -z'
'x-1/2, -y-1/2, z-1/2'

loop_
_atom_site_label
_atom_site_type_symbol
_atom_site_fract_x
_atom_site_fract_y
_atom_site_fract_z
_atom_site_U_iso_or_equiv
_atom_site_adp_type
_atom_site_occupancy
_atom_site_site_symmetry_order
_atom_site_calc_flag
_atom_site_refinement_flags_posn
_atom_site_refinement_flags_adp
_atom_site_refinement_flags_occupancy
_atom_site_disorder_assembly
_atom_site_disorder_group
Br8 Br 0.28778(3) 0.15736(2) 0.53190(2) 0.01687(9) Uani 1 1 d . . . . .
O1 O 0.1003(2) 0.27894(18) 0.22864(8) 0.0170(3) Uani 1 1 d . . . . .
O2 O 0.3081(2) 0.41895(17) 0.14573(7) 0.0166(3) Uani 1 1 d . . . . .
O5 O 1.0181(2) 0.57228(18) 0.33823(8) 0.0193(3) Uani 1 1 d . . . . .
N1 N 0.2686(3) 0.35672(19) 0.22017(9) 0.0140(3) Uani 1 1 d . . . . .
N3 N 0.5086(3) 0.4965(2) 0.14844(9) 0.0170(3) Uani 1 1 d . . . . .
N4 N 0.7821(3) 0.5491(2) 0.24253(9) 0.0162(3) Uani 1 1 d . . . . .
N5 N 0.8383(3) 0.5186(2) 0.31208(9) 0.0150(3) Uani 1 1 d . . . . .
C3A C 0.5843(3) 0.4841(2) 0.21833(10) 0.0144(4) Uani 1 1 d . . . . .
C5A C 0.7080(3) 0.4268(2) 0.36301(10) 0.0138(4) Uani 1 1 d . . . . .
C6 C 0.7951(3) 0.3973(2) 0.43497(11) 0.0159(4) Uani 1 1 d . . . . .
H6 H 0.938642 0.432970 0.449517 0.019 Uiso 1 1 calc R U . . .
C7 C 0.6705(3) 0.3155(3) 0.48518(11) 0.0172(4) Uani 1 1 d . . . . .
H7 H 0.727913 0.294264 0.534483 0.021 Uiso 1 1 calc R U . . .
C8 C 0.4595(3) 0.2644(2) 0.46272(10) 0.0149(4) Uani 1 1 d . . . . .
C9 C 0.3726(3) 0.2891(2) 0.39083(10) 0.0139(4) Uani 1 1 d . . . . .
H9 H 0.229869 0.251621 0.376337 0.017 Uiso 1 1 calc R U . . .
C9A C 0.4988(3) 0.3701(2) 0.34009(10) 0.0129(3) Uani 1 1 d . . . . .
C9B C 0.4407(3) 0.3999(2) 0.26317(10) 0.0129(3) Uani 1 1 d . . . . .

loop_
_atom_site_aniso_label
_atom_site_aniso_U_11
_atom_site_aniso_U_22
_atom_site_aniso_U_33
_atom_site_aniso_U_23
_atom_site_aniso_U_13
_atom_site_aniso_U_12
Br8 0.01888(13) 0.01734(13) 0.01471(12) 0.00324(7) 0.00369(7) 0.00016(7)
O1 0.0143(6) 0.0159(7) 0.0205(7) -0.0005(5) -0.0011(5) -0.0026(5)
O2 0.0190(7) 0.0173(7) 0.0133(6) 0.0015(5) -0.0005(5) 0.0011(5)
O5 0.0136(6) 0.0188(7) 0.0254(7) -0.0002(6) -0.0005(5) -0.0052(5)
N1 0.0173(8) 0.0117(7) 0.0131(7) 0.0007(6) 0.0003(6) 0.0026(6)
N3 0.0176(8) 0.0164(8) 0.0171(8) 0.0020(6) 0.0022(6) 0.0024(6)
N4 0.0166(8) 0.0142(8) 0.0181(8) 0.0020(6) 0.0036(6) 0.0010(6)
N5 0.0138(7) 0.0122(8) 0.0190(8) -0.0009(6) 0.0023(6) 0.0001(6)
C3A 0.0177(9) 0.0101(8) 0.0155(8) 0.0002(7) 0.0026(7) 0.0037(7)
C5A 0.0149(8) 0.0111(8) 0.0156(8) -0.0007(7) 0.0028(7) -0.0001(7)
C6 0.0149(8) 0.0148(9) 0.0179(9) -0.0024(7) -0.0014(7) -0.0011(7)
C7 0.0195(9) 0.0172(9) 0.0146(8) 0.0001(7) -0.0014(7) 0.0015(8)
C8 0.0174(9) 0.0106(8) 0.0170(9) 0.0011(7) 0.0045(7) 0.0000(7)
C9 0.0138(8) 0.0116(9) 0.0163(8) -0.0009(7) 0.0016(7) 0.0004(7)
C9A 0.0149(8) 0.0093(8) 0.0144(8) -0.0015(7) 0.0007(6) 0.0011(7)
C9B 0.0131(8) 0.0097(8) 0.0158(8) -0.0006(7) 0.0010(6) 0.0013(7)

loop_
_atom_type_symbol
_atom_type_description
_atom_type_scat_dispersion_real
_atom_type_scat_dispersion_imag
_atom_type_scat_source
C C 0.0181 0.0091 'International Tables Vol C Tables 4.2.6.8 and 6.1.1.4'
H H 0.0000 0.0000 'International Tables Vol C Tables 4.2.6.8 and 6.1.1.4'
Br Br -0.6763 1.2805 'International Tables Vol C Tables 4.2.6.8 and 6.1.1.4'
N N 0.0311 0.0180 'International Tables Vol C Tables 4.2.6.8 and 6.1.1.4'
O O 0.0492 0.0322 'International Tables Vol C Tables 4.2.6.8 and 6.1.1.4'

loop_
_exptl_crystal_face_index_h
_exptl_crystal_face_index_k
_exptl_crystal_face_index_l
_exptl_crystal_face_perp_dist
0 0 -1 0.0819
0 0 1 0.0903
0 -1 1 0.1371
0 1 -1 0.1465
-1 -1 0 0.1157
1 1 0 0.1385
1 0 1 0.1084
-1 0 -1 0.1008
0 -1 0 0.1411
0 1 0 0.1300
-1 1 1 0.1319
1 -1 -1 0.1319
-1 -1 1 0.1075
1 0 -1 0.1200
-1 0 1 0.1092

loop_
_geom_angle_atom_site_label_1
_geom_angle_atom_site_label_2
_geom_angle_atom_site_label_3
_geom_angle
_geom_angle_site_symmetry_1
_geom_angle_site_symmetry_3
_geom_angle_publ_flag
N3 O2 N1 108.60(13) . . ?
O1 N1 C9B 135.68(17) . . ?
O1 N1 O2 118.38(15) . . ?
C9B N1 O2 105.92(15) . . ?
C3A N3 O2 105.32(15) . . ?
N5 N4 C3A 114.37(15) . . ?
O5 N5 N4 118.27(16) . . ?
O5 N5 C5A 116.55(15) . . ?
N4 N5 C5A 125.17(16) . . ?
N3 C3A N4 122.03(17) . . ?
N3 C3A C9B 112.61(17) . . ?
N4 C3A C9B 125.36(17) . . ?
C6 C5A C9A 120.91(17) . . ?
C6 C5A N5 118.40(17) . . ?
C9A C5A N5 120.69(16) . . ?
C7 C6 C5A 119.29(18) . . ?
C7 C6 H6 120.4 . . ?
C5A C6 H6 120.4 . . ?
C6 C7 C8 119.47(18) . . ?
C6 C7 H7 120.3 . . ?
C8 C7 H7 120.3 . . ?
C9 C8 C7 121.90(17) . . ?
C9 C8 Br8 118.73(14) . . ?
C7 C8 Br8 119.37(14) . . ?
C8 C9 C9A 118.61(17) . . ?
C8 C9 H9 120.7 . . ?
C9A C9 H9 120.7 . . ?
C9 C9A C5A 119.75(17) . . ?
C9 C9A C9B 126.48(17) . . ?
C5A C9A C9B 113.74(16) . . ?
N1 C9B C3A 107.54(16) . . ?
N1 C9B C9A 131.97(18) . . ?
C3A C9B C9A 120.44(17) . . ?

loop_
_geom_bond_atom_site_label_1
_geom_bond_atom_site_label_2
_geom_bond_distance
_geom_bond_site_symmetry_2
_geom_bond_publ_flag
Br8 C8 1.8867(19) . ?
O1 N1 1.228(2) . ?
O2 N3 1.381(2) . ?
O2 N1 1.462(2) . ?
O5 N5 1.253(2) . ?
N1 C9B 1.320(2) . ?
N3 C3A 1.317(3) . ?
N4 N5 1.301(2) . ?
N4 C3A 1.372(3) . ?
N5 C5A 1.455(2) . ?
C3A C9B 1.405(3) . ?
C5A C6 1.391(3) . ?
C5A C9A 1.404(3) . ?
C6 C7 1.385(3) . ?
C6 H6 0.9500 . ?
C7 C8 1.398(3) . ?
C7 H7 0.9500 . ?
C8 C9 1.383(3) . ?
C9 C9A 1.394(3) . ?
C9 H9 0.9500 . ?
C9A C9B 1.427(3) . ?

loop_
_geom_torsion_atom_site_label_1
_geom_torsion_atom_site_label_2
_geom_torsion_atom_site_label_3
_geom_torsion_atom_site_label_4
_geom_torsion
_geom_torsion_site_symmetry_1
_geom_torsion_site_symmetry_2
_geom_torsion_site_symmetry_3
_geom_torsion_site_symmetry_4
_geom_torsion_publ_flag
N3 O2 N1 O1 -177.78(15) . . . . ?
N3 O2 N1 C9B 0.67(18) . . . . ?
N1 O2 N3 C3A -0.47(18) . . . . ?
C3A N4 N5 O5 179.21(16) . . . . ?
C3A N4 N5 C5A -1.1(3) . . . . ?
O2 N3 C3A N4 -179.46(16) . . . . ?
O2 N3 C3A C9B 0.1(2) . . . . ?
N5 N4 C3A N3 -176.47(17) . . . . ?
N5 N4 C3A C9B 4.0(3) . . . . ?
O5 N5 C5A C6 -3.4(3) . . . . ?
N4 N5 C5A C6 176.89(18) . . . . ?
O5 N5 C5A C9A 176.25(17) . . . . ?
N4 N5 C5A C9A -3.5(3) . . . . ?
C9A C5A C6 C7 -2.0(3) . . . . ?
N5 C5A C6 C7 177.60(17) . . . . ?
C5A C6 C7 C8 -0.1(3) . . . . ?
C6 C7 C8 C9 1.8(3) . . . . ?
C6 C7 C8 Br8 -178.57(15) . . . . ?
C7 C8 C9 C9A -1.2(3) . . . . ?
Br8 C8 C9 C9A 179.16(14) . . . . ?
C8 C9 C9A C5A -1.0(3) . . . . ?
C8 C9 C9A C9B 176.97(18) . . . . ?
C6 C5A C9A C9 2.6(3) . . . . ?
N5 C5A C9A C9 -177.00(17) . . . . ?
C6 C5A C9A C9B -175.58(17) . . . . ?
N5 C5A C9A C9B 4.8(2) . . . . ?
O1 N1 C9B C3A 177.5(2) . . . . ?
O2 N1 C9B C3A -0.59(19) . . . . ?
O1 N1 C9B C9A 0.2(4) . . . . ?
O2 N1 C9B C9A -177.88(19) . . . . ?
N3 C3A C9B N1 0.3(2) . . . . ?
N4 C3A C9B N1 179.88(17) . . . . ?
N3 C3A C9B C9A 178.00(17) . . . . ?
N4 C3A C9B C9A -2.5(3) . . . . ?
C9 C9A C9B N1 -3.2(3) . . . . ?
C5A C9A C9B N1 174.89(19) . . . . ?
C9 C9A C9B C3A 179.81(18) . . . . ?
C5A C9A C9B C3A -2.1(3) . . . . ?

loop_
_exptl_oxdiff_crystal_face_indexfrac_h
_exptl_oxdiff_crystal_face_indexfrac_k
_exptl_oxdiff_crystal_face_indexfrac_l
_exptl_oxdiff_crystal_face_x
_exptl_oxdiff_crystal_face_y
_exptl_oxdiff_crystal_face_z
0.0002 -0.0000 -0.9996 -0.0248 -0.0781 -0.0257
-0.0002 0.0000 0.9996 0.0248 0.0781 0.0257
-0.0002 -0.9993 0.9998 0.0533 0.0114 0.2012
0.0002 0.9993 -0.9998 -0.0533 -0.0114 -0.2012
-0.9998 -0.9994 -0.0011 -0.2127 -0.0240 0.2308
0.9998 0.9994 0.0011 0.2127 0.0240 -0.2308
0.9997 0.0001 1.0009 0.2660 0.0354 -0.0296
-0.9997 -0.0001 -1.0009 -0.2660 -0.0354 0.0296
0.0000 -0.9993 0.0002 0.0285 -0.0667 0.1755
-0.0000 0.9993 -0.0002 -0.0285 0.0667 -0.1755
-1.0000 0.9993 0.9982 -0.2449 0.1875 -0.0946
1.0000 -0.9993 -0.9982 0.2449 -0.1875 0.0946
-1.0000 -0.9994 0.9985 -0.1879 0.0541 0.2565
1.0000 0.0000 -0.9983 0.2164 -0.1208 -0.0809
-1.0000 -0.0000 0.9983 -0.2164 0.1208 0.0809
